data_2235404
loop_
_publ_author_name
'Xu, Lan-Ping'
'Qin, Lan'
'Han, Lei'

_publ_section_title
;
 Bis(dimethylammonium)
 3,3'-dicarboxy-5,5'-(5,7,12,14-tetraoxo-6,13-diazatetracyclo[6.6.2.0^4,16^.0^11,15^]hexadeca-1,3,8,10,15-pentaene-6,13-diyl)dibenzoate
 dihydrate
;
_journal_coeditor_code FB2246
_journal_issue 7
_journal_name_full 'Acta Crystallographica Section E'
_journal_page_first o2174
_journal_page_last o2175
_journal_paper_doi 10.1107/S1600536812025470
_journal_volume 68
_journal_year 2012
_chemical_formula_iupac '2C2 H8 N +, C30 H12 N2 O12 2-, 2H2 O'
_chemical_formula_moiety '2(C2 H8 N +), C30 H12 N2 O12 2-, 2(H2 O)'
_chemical_formula_sum 'C34 H32 N4 O14'
_chemical_formula_weight 720.64
_chemical_name_systematic
;
Bis(dimethylammonium) 3,3'-dicarboxy-5,5'-(5,7,12,14-tetraoxo-6,13-
diazatetracyclo[6.6.2.0^4,16^.0^11,15^]hexadeca-1,3,8,10,15-pentaene-
6,13-diyl)dibenzoate dihydrate
;
_space_group_IT_number 14
_symmetry_cell_setting monoclinic
_symmetry_space_group_name_Hall '-P 2yn'
_symmetry_space_group_name_H-M 'P 1 21/n 1'
_atom_sites_solution_hydrogens difmap
_atom_sites_solution_primary direct
_atom_sites_solution_secondary difmap
_audit_creation_method SHELXL-97
_cell_angle_alpha 90.00
_cell_angle_beta 91.956(16)
_cell_angle_gamma 90.00
_cell_formula_units_Z 2
_cell_length_a 10.428(13)
_cell_length_b 8.651(10)
_cell_length_c 18.40(2)
_cell_measurement_reflns_used 3435
_cell_measurement_temperature 293(2)
_cell_measurement_theta_max 27.5476
_cell_measurement_theta_min 2.2149
_cell_volume 1659(3)
_computing_cell_refinement '<i>CrystalClear</i> (Rigaku/MSC, 2008)'
_computing_data_collection '<i>CrystalClear</i> (Rigaku/MSC, 2008)'
_computing_data_reduction '<i>CrystalClear</i> (Rigaku/MSC, 2008)'
_computing_molecular_graphics '<i>SHELXTL</i> (Sheldrick, 2008)'
_computing_publication_material '<i>SHELXL97</i> (Sheldrick, 2008'
_computing_structure_refinement '<i>SHELXL97</i> (Sheldrick, 2008)'
_computing_structure_solution '<i>SHELXS97</i> (Sheldrick, 2008)'
_diffrn_ambient_temperature 293(2)
_diffrn_detector_area_resol_mean 28.5714
_diffrn_measured_fraction_theta_full 0.989
_diffrn_measured_fraction_theta_max 0.989
_diffrn_measurement_device_type 'Rigaku Saturn70'
_diffrn_measurement_method CCD_Profile_fitting
_diffrn_radiation_monochromator graphite
_diffrn_radiation_source 'fine-focus sealed tube'
_diffrn_radiation_type MoK\a
_diffrn_radiation_wavelength 0.71073
_diffrn_reflns_av_R_equivalents 0.0513
_diffrn_reflns_av_sigmaI/netI 0.0499
_diffrn_reflns_limit_h_max 13
_diffrn_reflns_limit_h_min -13
_diffrn_reflns_limit_k_max 11
_diffrn_reflns_limit_k_min -11
_diffrn_reflns_limit_l_max 21
_diffrn_reflns_limit_l_min -23
_diffrn_reflns_number 12286
_diffrn_reflns_theta_full 27.51
_diffrn_reflns_theta_max 27.51
_diffrn_reflns_theta_min 3.23
_diffrn_standards_number 0
_exptl_absorpt_coefficient_mu 0.114
_exptl_absorpt_correction_T_max 1.0000
_exptl_absorpt_correction_T_min 0.7875
_exptl_absorpt_correction_type multi-scan
_exptl_absorpt_process_details '(<i>CrystalClear</i>; Rigaku/MSC, 2008)'
_exptl_crystal_colour colourless
_exptl_crystal_density_diffrn 1.443
_exptl_crystal_density_method 'not measured'
_exptl_crystal_description cube-like
_exptl_crystal_F_000 752
_exptl_crystal_size_max 0.20
_exptl_crystal_size_mid 0.20
_exptl_crystal_size_min 0.20
_refine_diff_density_max 0.430
_refine_diff_density_min -0.358
_refine_ls_extinction_method none
_refine_ls_goodness_of_fit_ref 1.010
_refine_ls_hydrogen_treatment mixed
_refine_ls_matrix_type full
_refine_ls_number_constraints 0
_refine_ls_number_parameters 248
_refine_ls_number_reflns 3780
_refine_ls_number_restraints 3
_refine_ls_restrained_S_all 1.010
_refine_ls_R_factor_all 0.1223
_refine_ls_R_factor_gt 0.0806
_refine_ls_shift/su_max 0.000
_refine_ls_shift/su_mean 0.000
_refine_ls_structure_factor_coef Fsqd
_refine_ls_weighting_details 'calc w=1/[\s^2^(Fo^2^)+(0.1621P)^2^] where P=(Fo^2^+2Fc^2^)/3'
_refine_ls_weighting_scheme calc
_refine_ls_wR_factor_gt 0.2226
_refine_ls_wR_factor_ref 0.2657
_reflns_number_gt 2137
_reflns_number_total 3780
_reflns_threshold_expression >2sigma(I)
_cod_data_source_file fb2246.cif
_cod_data_source_block I
_cod_original_cell_volume 1659(4)
_cod_original_sg_symbol_H-M 'P 21/n'
_cod_database_code 2235404
_cod_database_fobs_code 2235404

loop_
_symmetry_equiv_pos_as_xyz
'x, y, z'
'-x+1/2, y+1/2, -z+1/2'
'-x, -y, -z'
'x-1/2, -y-1/2, z-1/2'

loop_
_atom_site_type_symbol
_atom_site_label
_atom_site_fract_x
_atom_site_fract_y
_atom_site_fract_z
_atom_site_U_iso_or_equiv
_atom_site_adp_type
_atom_site_calc_flag
_atom_site_refinement_flags
_atom_site_occupancy
_atom_site_symmetry_multiplicity
N N1 0.6155(2) 0.9195(3) 0.17822(12) 0.0435(6) Uani d . 1 4
C C3 0.7165(3) 0.7875(3) 0.39335(14) 0.0430(6) Uani d . 1 4
H H3A 0.7380 0.7588 0.4409 0.052 Uiso calc R 1 4
O O6 0.7771(2) 0.7754(3) 0.13324(12) 0.0697(7) Uani d . 1 4
C C6 0.7610(3) 0.9351(3) 0.28630(15) 0.0473(7) Uani d . 1 4
H H6A 0.8123 1.0043 0.2617 0.057 Uiso calc R 1 4
C C12 0.5244(2) 0.9859(3) 0.03593(13) 0.0402(6) Uani d . 1 4
C C7 0.6535(3) 0.8733(3) 0.25224(13) 0.0415(6) Uani d . 1 4
C C8 0.5761(3) 0.7673(3) 0.28718(14) 0.0425(6) Uani d . 1 4
H H8A 0.5040 0.7259 0.2633 0.051 Uiso calc R 1 4
O O5 0.4661(3) 1.0808(3) 0.22384(12) 0.0720(8) Uani d . 1 4
O O3 0.9850(2) 1.0402(3) 0.36519(13) 0.0745(8) Uani d . 1 4
C C14 0.5140(3) 1.0235(3) 0.17045(14) 0.0459(7) Uani d . 1 4
C C4 0.7929(3) 0.8936(3) 0.35776(14) 0.0442(7) Uani d . 1 4
C C13 0.4669(3) 1.0575(3) 0.09499(14) 0.0444(7) Uani d . 1 4
O O1 0.5588(3) 0.5959(3) 0.46612(13) 0.0822(9) Uani d . 1 4
H H1 0.5000 0.5000 0.5000 0.17(4) Uiso d S 1 2
C C2 0.6085(3) 0.7243(3) 0.35853(14) 0.0409(6) Uani d . 1 4
C C9 0.6833(3) 0.8543(4) 0.12086(15) 0.0473(7) Uani d . 1 4
C C1 0.5278(3) 0.6114(4) 0.39882(16) 0.0538(8) Uani d . 1 4
C C10 0.6314(3) 0.8857(3) 0.04610(14) 0.0452(7) Uani d . 1 4
C C15 0.3628(3) 1.1555(4) 0.08394(16) 0.0569(8) Uani d . 1 1
H H15A 0.3255 1.2033 0.1232 0.068 Uiso calc R 1 4
C C5 0.9058(3) 0.9650(4) 0.39769(17) 0.0555(8) Uani d . 1 4
C C11 0.6858(3) 0.8183(4) -0.01297(16) 0.0590(8) Uani d . 1 4
H H11A 0.7565 0.7538 -0.0058 0.071 Uiso calc R 1 4
N N2 0.3624(5) 0.1938(5) 0.3549(2) 0.1119(15) Uani d . 1 4
H H2A 0.4089 0.2749 0.3401 0.134 Uiso calc R 1 4
H H2B 0.3412 0.1375 0.3152 0.134 Uiso calc R 1 4
C C16 0.2451(4) 0.2531(6) 0.3843(3) 0.0923(13) Uani d . 1 4
H H16A 0.1929 0.2981 0.3459 0.138 Uiso calc R 1 4
H H16B 0.2656 0.3303 0.4203 0.138 Uiso calc R 1 4
H H16C 0.1990 0.1701 0.4062 0.138 Uiso calc R 1 4
C C17 0.4449(5) 0.0987(6) 0.4027(3) 0.1022(15) Uani d . 1 4
H H17A 0.5121 0.0541 0.3752 0.153 Uiso calc R 1 4
H H17B 0.3950 0.0178 0.4235 0.153 Uiso calc R 1 4
H H17C 0.4819 0.1619 0.4409 0.153 Uiso calc R 1 4
O O2 0.4408(3) 0.5385(3) 0.36690(14) 0.0844(10) Uani d . 1 4
O O4 0.9083(2) 0.9425(3) 0.46707(12) 0.0759(8) Uani d . 1 4
H H2 0.965(5) 1.036(6) 0.500(3) 0.040(16) Uiso d P 0.50 2
O O7 0.6740(4) 0.5344(6) 0.7689(2) 0.1276(14) Uani d D 1 4
H H3 0.620(6) 0.552(9) 0.725(2) 0.191 Uiso d D 1 4
H H4 0.611(6) 0.540(9) 0.808(3) 0.191 Uiso d D 1 4

loop_
_atom_site_aniso_label
_atom_site_aniso_U_11
_atom_site_aniso_U_22
_atom_site_aniso_U_33
_atom_site_aniso_U_12
_atom_site_aniso_U_13
_atom_site_aniso_U_23
N1 0.0534(13) 0.0541(13) 0.0224(11) -0.0007(10) -0.0079(9) 0.0064(9)
C3 0.0529(15) 0.0514(15) 0.0242(13) -0.0022(12) -0.0059(11) 0.0043(11)
O6 0.0693(14) 0.1023(18) 0.0368(13) 0.0242(13) -0.0068(10) 0.0118(12)
C6 0.0531(15) 0.0600(17) 0.0282(14) -0.0161(13) -0.0071(11) 0.0086(12)
C12 0.0476(14) 0.0478(14) 0.0249(14) -0.0043(12) -0.0036(11) 0.0055(10)
C7 0.0525(14) 0.0500(15) 0.0214(13) -0.0042(12) -0.0082(11) 0.0021(10)
C8 0.0495(14) 0.0488(15) 0.0285(14) -0.0065(12) -0.0082(11) 0.0037(11)
O5 0.0876(17) 0.1009(19) 0.0271(12) 0.0284(14) -0.0023(11) -0.0034(11)
O3 0.0663(14) 0.111(2) 0.0455(14) -0.0401(14) -0.0119(11) 0.0173(13)
C14 0.0555(16) 0.0581(16) 0.0238(14) -0.0009(13) -0.0035(11) 0.0045(11)
C4 0.0467(14) 0.0576(16) 0.0277(14) -0.0103(12) -0.0087(11) 0.0040(11)
C13 0.0514(15) 0.0588(16) 0.0226(13) -0.0014(13) -0.0049(11) 0.0043(11)
O1 0.1009(19) 0.107(2) 0.0378(13) -0.0553(16) -0.0163(13) 0.0252(13)
C2 0.0485(14) 0.0443(14) 0.0294(14) -0.0070(11) -0.0032(11) 0.0035(11)
C9 0.0530(15) 0.0601(17) 0.0286(14) 0.0031(14) -0.0032(12) 0.0076(12)
C1 0.0645(18) 0.0637(18) 0.0327(16) -0.0190(15) -0.0064(13) 0.0127(13)
C10 0.0502(15) 0.0582(16) 0.0269(14) -0.0009(13) -0.0047(11) 0.0084(11)
C15 0.0705(19) 0.074(2) 0.0262(14) 0.0165(16) -0.0010(13) -0.0003(13)
C5 0.0581(18) 0.075(2) 0.0327(16) -0.0185(16) -0.0135(13) 0.0072(14)
C11 0.0644(18) 0.079(2) 0.0332(16) 0.0206(16) -0.0042(13) 0.0068(14)
N2 0.180(4) 0.084(2) 0.075(3) 0.040(3) 0.051(3) 0.013(2)
C16 0.083(3) 0.096(3) 0.098(4) -0.009(3) 0.002(2) 0.004(2)
C17 0.099(3) 0.109(3) 0.098(4) 0.019(3) -0.007(3) -0.019(3)
O2 0.0893(18) 0.106(2) 0.0561(16) -0.0564(16) -0.0266(13) 0.0311(14)
O4 0.0778(16) 0.115(2) 0.0328(12) -0.0436(15) -0.0197(11) 0.0107(12)
O7 0.128(3) 0.165(4) 0.090(3) -0.030(3) 0.017(2) -0.026(3)

loop_
_atom_type_symbol
_atom_type_description
_atom_type_scat_dispersion_real
_atom_type_scat_dispersion_imag
_atom_type_scat_source
C C 0.0033 0.0016 'International Tables Vol C Tables 4.2.6.8 and 6.1.1.4'
H H 0.0000 0.0000 'International Tables Vol C Tables 4.2.6.8 and 6.1.1.4'
N N 0.0061 0.0033 'International Tables Vol C Tables 4.2.6.8 and 6.1.1.4'
O O 0.0106 0.0060 'International Tables Vol C Tables 4.2.6.8 and 6.1.1.4'

loop_
_geom_angle_atom_site_label_1
_geom_angle_atom_site_label_2
_geom_angle_atom_site_label_3
_geom_angle_site_symmetry_1
_geom_angle_site_symmetry_3
_geom_angle
C14 N1 C9 . . 125.5(2)
C14 N1 C7 . . 117.0(2)
C9 N1 C7 . . 117.5(2)
C2 C3 C4 . . 120.7(2)
C2 C3 H3A . . 119.7
C4 C3 H3A . . 119.7
C7 C6 C4 . . 119.7(3)
C7 C6 H6A . . 120.2
C4 C6 H6A . . 120.2
C13 C12 C10 . . 121.5(2)
C13 C12 C12 . 3_675 119.8(3)
C10 C12 C12 . 3_675 118.8(3)
C6 C7 C8 . . 121.5(2)
C6 C7 N1 . . 120.6(2)
C8 C7 N1 . . 117.9(2)
C7 C8 C2 . . 119.0(2)
C7 C8 H8A . . 120.5
C2 C8 H8A . . 120.5
O5 C14 N1 . . 120.6(3)
O5 C14 C13 . . 122.7(3)
N1 C14 C13 . . 116.7(2)
C6 C4 C3 . . 119.4(2)
C6 C4 C5 . . 121.0(3)
C3 C4 C5 . . 119.6(2)
C15 C13 C12 . . 120.6(3)
C15 C13 C14 . . 119.3(3)
C12 C13 C14 . . 120.0(3)
C1 O1 H1 . . 117.0(2)
C3 C2 C8 . . 119.7(2)
C3 C2 C1 . . 119.2(2)
C8 C2 C1 . . 121.1(2)
O6 C9 N1 . . 120.6(3)
O6 C9 C10 . . 123.0(3)
N1 C9 C10 . . 116.4(2)
O2 C1 O1 . . 124.4(3)
O2 C1 C2 . . 120.8(3)
O1 C1 C2 . . 114.8(2)
C11 C10 C12 . . 119.9(2)
C11 C10 C9 . . 120.5(3)
C12 C10 C9 . . 119.5(3)
C13 C15 C11 . 3_675 119.4(3)
C13 C15 H15A . . 120.3
C11 C15 H15A 3_675 . 120.3
O3 C5 O4 . . 124.9(3)
O3 C5 C4 . . 120.8(3)
O4 C5 C4 . . 114.3(3)
C10 C11 C15 . 3_675 121.5(3)
C10 C11 H11A . . 119.3
C15 C11 H11A 3_675 . 119.3
C16 N2 C17 . . 117.5(4)
C16 N2 H2A . . 107.9
C17 N2 H2A . . 107.9
C16 N2 H2B . . 107.9
C17 N2 H2B . . 107.9
H2A N2 H2B . . 107.2
N2 C16 H16A . . 109.5
N2 C16 H16B . . 109.5
H16A C16 H16B . . 109.5
N2 C16 H16C . . 109.5
H16A C16 H16C . . 109.5
H16B C16 H16C . . 109.5
N2 C17 H17A . . 109.5
N2 C17 H17B . . 109.5
H17A C17 H17B . . 109.5
N2 C17 H17C . . 109.5
H17A C17 H17C . . 109.5
H17B C17 H17C . . 109.5
C5 O4 H2 . . 114(3)
H3 O7 H4 . . 102(4)

loop_
_geom_bond_atom_site_label_1
_geom_bond_atom_site_label_2
_geom_bond_site_symmetry_2
_geom_bond_distance
N1 C14 . 1.393(4)
N1 C9 . 1.408(4)
N1 C7 . 1.461(3)
C3 C2 . 1.389(4)
C3 C4 . 1.394(4)
C3 H3A . 0.9300
O6 C9 . 1.208(4)
C6 C7 . 1.374(4)
C6 C4 . 1.393(4)
C6 H6A . 0.9300
C12 C13 . 1.403(4)
C12 C10 . 1.421(4)
C12 C12 3_675 1.421(5)
C7 C8 . 1.393(4)
C8 C2 . 1.395(4)
C8 H8A . 0.9300
O5 C14 . 1.222(4)
O3 C5 . 1.224(4)
C14 C13 . 1.486(4)
C4 C5 . 1.499(4)
C13 C15 . 1.387(4)
O1 C1 . 1.276(4)
O1 H1 . 1.216(2)
C2 C1 . 1.501(4)
C9 C10 . 1.486(4)
C1 O2 . 1.237(4)
C10 C11 . 1.373(4)
C15 C11 3_675 1.403(4)
C15 H15A . 0.9300
C5 O4 . 1.291(4)
C11 C15 3_675 1.403(4)
C11 H11A . 0.9300
N2 C16 . 1.448(6)
N2 C17 . 1.463(6)
N2 H2A . 0.9000
N2 H2B . 0.9000
C16 H16A . 0.9600
C16 H16B . 0.9600
C16 H16C . 0.9600
C17 H17A . 0.9600
C17 H17B . 0.9600
C17 H17C . 0.9600
O4 H2 . 1.15(6)
O7 H3 . 0.98(2)
O7 H4 . 0.98(2)

loop_
_geom_hbond_atom_site_label_D
_geom_hbond_atom_site_label_H
_geom_hbond_atom_site_label_A
_geom_hbond_site_symmetry_A
_geom_hbond_distance_DH
_geom_hbond_distance_HA
_geom_hbond_distance_DA
_geom_hbond_angle_DHA
O1 H1 O1 3_666 1.216(2) 1.216(2) 2.432(5) 180.0(2)
O4 H2 O4 3_776 1.15(6) 1.45(5) 2.441(5) 139(4)
N2 H2B O5 1_545 0.90 2.22 2.850(5) 127.0
O7 H3 O2 3_666 0.98(2) 1.95(5) 2.805(6) 144(6)
O7 H4 O3 4_576 0.98(2) 1.85(4) 2.771(6) 154(7)
